data_2104815
loop_
_publ_author_name
'Frey, Joseph'
'Khan, Saeed I.'
'Knobler, Carolyn B.'
'Lightner, David A.'
'Maverick, Emily F.'
'Phillips, Daniel J.'
'Rappoport, Zvi'
'Trueblood, Kenneth N.'

_publ_section_title
;
 Thermal motion of <i>tert</i>-butyl groups III. <i>tert</i>-Butyl
 substituents in aromatic hydrocarbons, the view from the bottom of the
 well
;
_journal_issue 6
_journal_name_full 'Acta Crystallographica Section B'
_journal_page_first 622
_journal_page_last 638
_journal_paper_doi 10.1107/S0108768110040024
_journal_volume 66
_journal_year 2010
_chemical_formula_moiety 'C34 H31.98 I0.02'
_chemical_formula_sum 'C34 H31.98 I0.02'
_chemical_formula_weight 443.11
_chemical_name_systematic
;
 2,15-di-(tert-butyl)-hexahelicene
;
_space_group_IT_number 61
_symmetry_cell_setting orthorhombic
_symmetry_space_group_name_Hall '-P 2ac 2ab'
_symmetry_space_group_name_H-M 'P b c a'
_atom_sites_solution_hydrogens geom
_atom_sites_solution_primary direct
_atom_sites_solution_secondary difmap
_audit_creation_method SHELXL-97
_cell_angle_alpha 90.00
_cell_angle_beta 90.00
_cell_angle_gamma 90.00
_cell_formula_units_Z 8
_cell_length_a 9.7668(8)
_cell_length_b 16.5318(14)
_cell_length_c 30.463(3)
_cell_measurement_reflns_used 6810
_cell_measurement_temperature 100(2)
_cell_measurement_theta_max 28.00
_cell_measurement_theta_min 2.47
_cell_volume 4918.6(8)
_computing_cell_refinement 'Bruker SMART'
_computing_data_collection 'Bruker SMART'
_computing_data_reduction 'Bruker SAINT'
_computing_molecular_graphics 'Bruker SHELXTL'
_computing_publication_material 'Bruker SHELXTL'
_computing_structure_refinement 'SHELXL-97 (Sheldrick, 1997)'
_computing_structure_solution 'SHELXS-97 (Sheldrick, 1990)'
_diffrn_ambient_temperature 100(2)
_diffrn_measured_fraction_theta_full 0.985
_diffrn_measured_fraction_theta_max 0.985
_diffrn_measurement_device_type 'CCD area detector'
_diffrn_measurement_method 'phi and omega scans'
_diffrn_radiation_monochromator graphite
_diffrn_radiation_source 'fine-focus sealed tube'
_diffrn_radiation_type MoK\a
_diffrn_radiation_wavelength 0.71073
_diffrn_reflns_av_R_equivalents 0.0361
_diffrn_reflns_av_sigmaI/netI 0.0322
_diffrn_reflns_limit_h_max 13
_diffrn_reflns_limit_h_min -12
_diffrn_reflns_limit_k_max 21
_diffrn_reflns_limit_k_min -17
_diffrn_reflns_limit_l_max 40
_diffrn_reflns_limit_l_min -33
_diffrn_reflns_number 30137
_diffrn_reflns_theta_full 28.31
_diffrn_reflns_theta_max 28.31
_diffrn_reflns_theta_min 2.46
_exptl_absorpt_coefficient_mu 0.092
_exptl_absorpt_correction_T_max 0.99
_exptl_absorpt_correction_T_min 0.776
_exptl_absorpt_correction_type multi-scan
_exptl_absorpt_process_details 'SADABS (Bruker)'
_exptl_crystal_colour colourless
_exptl_crystal_density_diffrn 1.197
_exptl_crystal_density_method 'not measured'
_exptl_crystal_description parallelipip
_exptl_crystal_F_000 1896
_exptl_crystal_size_max 0.58
_exptl_crystal_size_mid 0.15
_exptl_crystal_size_min 0.15
_refine_diff_density_max 0.302
_refine_diff_density_min -0.211
_refine_ls_extinction_method none
_refine_ls_goodness_of_fit_ref 1.031
_refine_ls_hydrogen_treatment constr
_refine_ls_matrix_type full
_refine_ls_number_parameters 331
_refine_ls_number_reflns 6020
_refine_ls_number_restraints 0
_refine_ls_restrained_S_all 1.031
_refine_ls_R_factor_all 0.0773
_refine_ls_R_factor_gt 0.0457
_refine_ls_shift/su_max 0.006
_refine_ls_shift/su_mean 0.000
_refine_ls_structure_factor_coef Fsqd
_refine_ls_weighting_details 'calc w=1/[\s^2^(Fo^2^)+(0.0466P)^2^+2.9710P] where P=(Fo^2^+2Fc^2^)/3'
_refine_ls_weighting_scheme calc
_refine_ls_wR_factor_gt 0.1053
_refine_ls_wR_factor_ref 0.1269
_reflns_number_gt 4289
_reflns_number_total 6020
_reflns_threshold_expression >2sigma(I)
_cod_data_source_file bk5096.cif
_cod_data_source_block Va
_cod_original_cell_volume 4918.7(7)
_cod_database_code 2104815
_cod_database_fobs_code 2104815

loop_
_symmetry_equiv_pos_as_xyz
'x, y, z'
'-x+1/2, -y, z+1/2'
'-x, y+1/2, -z+1/2'
'x+1/2, -y+1/2, -z'
'-x, -y, -z'
'x-1/2, y, -z-1/2'
'x, -y-1/2, z-1/2'
'-x-1/2, y-1/2, z'

loop_
_atom_site_type_symbol
_atom_site_label
_atom_site_fract_x
_atom_site_fract_y
_atom_site_fract_z
_atom_site_U_iso_or_equiv
_atom_site_adp_type
_atom_site_calc_flag
_atom_site_refinement_flags
_atom_site_occupancy
_atom_site_disorder_assembly
_atom_site_disorder_group
C C1 0.42143(15) 0.98285(8) 0.38360(5) 0.0198(3) Uani d . 1 A 1
H H1 0.4796 0.9421 0.3720 0.024 Uiso calc R 1 A 1
C C2 0.39361(15) 1.05009(8) 0.35827(5) 0.0200(3) Uani d . 1 A 1
C C3 0.30555(16) 1.11013(9) 0.37592(5) 0.0247(3) Uani d . 1 A 1
H H3 0.2807 1.1554 0.3584 0.030 Uiso calc R 1 A 1
C C4 0.25612(17) 1.10373(9) 0.41761(5) 0.0270(3) Uani d . 1 A 1
H H4 0.1986 1.1451 0.4289 0.032 Uiso calc PR 0.99 A 1
C C5 0.25472(19) 1.03573(10) 0.48991(5) 0.0312(4) Uani d . 1 A 1
H H5 0.1962 1.0762 0.5017 0.037 Uiso calc R 1 A 1
C C6 0.30583(18) 0.97723(10) 0.51624(5) 0.0316(4) Uani d . 1 A 1
H H6 0.2921 0.9810 0.5470 0.038 Uiso calc R 1 A 1
C C7 0.44053(17) 0.85303(10) 0.52800(5) 0.0298(4) Uani d . 1 A 1
H H7 0.4271 0.8582 0.5588 0.036 Uiso calc R 1 A 1
C C8 0.51721(17) 0.79146(10) 0.51217(5) 0.0298(4) Uani d . 1 A 1
H H8 0.5669 0.7581 0.5319 0.036 Uiso calc R 1 A 1
C C9 0.60791(17) 0.71216(10) 0.45051(6) 0.0315(4) Uani d . 1 A 1
H H9 0.6560 0.6791 0.4708 0.038 Uiso calc R 1 A 1
C C10 0.62009(17) 0.69759(10) 0.40712(6) 0.0306(4) Uani d . 1 A 1
H H10 0.6866 0.6601 0.3969 0.037 Uiso calc R 1 A 1
C C11 0.54135(16) 0.71870(9) 0.33095(6) 0.0290(4) Uani d . 1 A 1
H H11 0.6114 0.6834 0.3209 0.035 Uiso calc R 1 A 1
C C12 0.45160(16) 0.74935(9) 0.30182(5) 0.0273(3) Uani d . 1 A 1
H H12 0.4645 0.7402 0.2713 0.033 Uiso calc R 1 A 1
C C13 0.22956(17) 0.81765(9) 0.28812(5) 0.0269(3) Uani d . 1 A 1
H H13 0.2384 0.8069 0.2576 0.032 Uiso calc PR 0.99 A 1
C C14 0.11324(17) 0.85404(9) 0.30331(5) 0.0263(3) Uani d . 1 A 1
H H14 0.0438 0.8695 0.2831 0.032 Uiso calc R 1 A 1
C C15 0.09462(15) 0.86914(9) 0.34870(5) 0.0226(3) Uani d . 1 A 1
C C16 0.20096(15) 0.85015(8) 0.37659(5) 0.0207(3) Uani d . 1 A 1
H H16 0.1901 0.8604 0.4071 0.025 Uiso calc R 1 A 1
C C17 0.32570(15) 0.81603(8) 0.36183(5) 0.0201(3) Uani d . 1 A 1
C C18 0.33681(16) 0.79572(9) 0.31671(5) 0.0235(3) Uani d . 1 A 1
C C19 0.43738(15) 0.79571(8) 0.39147(5) 0.0214(3) Uani d . 1 A 1
C C20 0.53386(15) 0.73804(9) 0.37651(5) 0.0253(3) Uani d . 1 A 1
C C21 0.45044(15) 0.82558(9) 0.43629(5) 0.0227(3) Uani d . 1 A 1
C C22 0.52428(16) 0.77624(9) 0.46641(5) 0.0268(3) Uani d . 1 A 1
C C23 0.39589(15) 0.90128(9) 0.45302(5) 0.0221(3) Uani d . 1 A 1
C C24 0.37987(16) 0.90996(9) 0.49897(5) 0.0257(3) Uani d . 1 A 1
C C25 0.36659(15) 0.97226(9) 0.42623(5) 0.0214(3) Uani d . 1 A 1
C C26 0.28896(16) 1.03659(9) 0.44440(5) 0.0253(3) Uani d . 1 A 1
C C27 0.45715(15) 1.06326(9) 0.31291(5) 0.0214(3) Uani d . 1 A 1
C C28 0.55188(18) 1.13719(10) 0.31516(6) 0.0323(4) Uani d . 1 A 1
H H28A 0.4981 1.1853 0.3226 0.048 Uiso calc R 1 A 1
H H28B 0.5961 1.1452 0.2866 0.048 Uiso calc R 1 A 1
H H28C 0.6220 1.1283 0.3377 0.048 Uiso calc R 1 A 1
C C29 0.34299(17) 1.07848(11) 0.27917(5) 0.0313(4) Uani d . 1 A 1
H H29A 0.2833 1.0309 0.2776 0.047 Uiso calc R 1 A 1
H H29B 0.3838 1.0885 0.2503 0.047 Uiso calc R 1 A 1
H H29C 0.2891 1.1257 0.2881 0.047 Uiso calc R 1 A 1
C C30 0.54063(17) 0.99063(9) 0.29742(5) 0.0269(3) Uani d . 1 A 1
H H30A 0.6180 0.9821 0.3174 0.040 Uiso calc R 1 A 1
H H30B 0.5750 1.0008 0.2677 0.040 Uiso calc R 1 A 1
H H30C 0.4825 0.9423 0.2972 0.040 Uiso calc R 1 A 1
C C31 -0.03966(16) 0.90579(10) 0.36487(5) 0.0273(3) Uani d . 1 A 1
C C32 -0.05637(19) 0.99029(10) 0.34504(7) 0.0382(4) Uani d . 1 A 1
H H32A 0.0203 1.0246 0.3543 0.057 Uiso calc R 1 A 1
H H32B -0.1426 1.0141 0.3552 0.057 Uiso calc R 1 A 1
H H32C -0.0575 0.9863 0.3129 0.057 Uiso calc R 1 A 1
C C33 -0.0433(2) 0.91473(17) 0.41459(7) 0.0622(7) Uani d . 1 A 1
H H33A -0.0345 0.8613 0.4283 0.093 Uiso calc R 1 A 1
H H33B -0.1303 0.9393 0.4234 0.093 Uiso calc R 1 A 1
H H33C 0.0326 0.9493 0.4241 0.093 Uiso calc R 1 A 1
C C34 -0.16002(19) 0.85290(12) 0.35022(9) 0.0519(6) Uani d . 1 A 1
H H34A -0.1639 0.8516 0.3181 0.078 Uiso calc R 1 A 1
H H34B -0.2456 0.8754 0.3618 0.078 Uiso calc R 1 A 1
H H34C -0.1476 0.7978 0.3614 0.078 Uiso calc R 1 A 1
I I1 0.1778(13) 1.1569(8) 0.4690(4) 0.044(3) Uani d P 0.01 B 2
I I2 0.2492(15) 0.8070(8) 0.2351(4) 0.046(3) Uani d P 0.01 C 3

loop_
_atom_site_aniso_label
_atom_site_aniso_U_11
_atom_site_aniso_U_22
_atom_site_aniso_U_33
_atom_site_aniso_U_12
_atom_site_aniso_U_13
_atom_site_aniso_U_23
C1 0.0212(7) 0.0168(7) 0.0213(7) 0.0002(5) 0.0003(5) -0.0020(5)
C2 0.0222(7) 0.0173(7) 0.0206(7) -0.0019(5) -0.0032(5) -0.0018(5)
C3 0.0313(8) 0.0176(7) 0.0252(8) 0.0040(6) -0.0035(6) 0.0004(6)
C4 0.0342(8) 0.0207(7) 0.0262(8) 0.0073(6) 0.0009(6) -0.0030(6)
C5 0.0404(9) 0.0276(8) 0.0256(8) 0.0070(7) 0.0078(7) -0.0023(6)
C6 0.0412(10) 0.0322(9) 0.0213(8) 0.0023(7) 0.0056(7) -0.0003(6)
C7 0.0324(9) 0.0337(9) 0.0232(8) -0.0017(7) -0.0001(6) 0.0069(7)
C8 0.0291(8) 0.0303(8) 0.0302(8) -0.0004(7) -0.0036(7) 0.0112(7)
C9 0.0251(8) 0.0253(8) 0.0442(10) 0.0042(6) -0.0013(7) 0.0077(7)
C10 0.0237(8) 0.0227(8) 0.0454(10) 0.0044(6) 0.0034(7) 0.0012(7)
C11 0.0254(8) 0.0207(7) 0.0410(9) -0.0009(6) 0.0088(7) -0.0068(7)
C12 0.0304(8) 0.0227(7) 0.0290(8) -0.0057(6) 0.0088(6) -0.0069(6)
C13 0.0340(9) 0.0250(8) 0.0218(7) -0.0068(7) 0.0023(6) -0.0027(6)
C14 0.0288(8) 0.0234(8) 0.0266(8) -0.0049(6) -0.0042(6) 0.0020(6)
C15 0.0239(7) 0.0168(7) 0.0273(8) -0.0019(6) 0.0006(6) 0.0042(6)
C16 0.0245(7) 0.0156(6) 0.0221(7) -0.0004(5) 0.0029(6) 0.0018(5)
C17 0.0217(7) 0.0135(6) 0.0251(7) -0.0031(5) 0.0019(6) 0.0005(5)
C18 0.0265(8) 0.0171(7) 0.0269(8) -0.0059(6) 0.0043(6) -0.0019(6)
C19 0.0200(7) 0.0156(6) 0.0286(8) -0.0005(5) 0.0036(6) 0.0024(6)
C20 0.0214(7) 0.0178(7) 0.0366(9) -0.0007(6) 0.0042(6) -0.0006(6)
C21 0.0197(7) 0.0209(7) 0.0275(8) -0.0007(6) 0.0016(6) 0.0046(6)
C22 0.0232(8) 0.0241(8) 0.0331(9) 0.0002(6) 0.0000(6) 0.0061(6)
C23 0.0212(7) 0.0233(7) 0.0219(7) 0.0005(6) 0.0005(6) 0.0024(6)
C24 0.0269(8) 0.0265(8) 0.0238(8) -0.0012(6) 0.0024(6) 0.0038(6)
C25 0.0239(7) 0.0192(7) 0.0211(7) 0.0002(6) -0.0005(6) -0.0004(6)
C26 0.0303(8) 0.0225(7) 0.0233(8) 0.0028(6) 0.0021(6) -0.0014(6)
C27 0.0250(7) 0.0200(7) 0.0191(7) -0.0017(6) -0.0019(6) 0.0022(5)
C28 0.0392(9) 0.0258(8) 0.0319(9) -0.0102(7) -0.0006(7) 0.0052(7)
C29 0.0331(9) 0.0379(9) 0.0228(8) 0.0051(7) -0.0055(7) -0.0016(7)
C30 0.0298(8) 0.0269(8) 0.0239(8) 0.0006(6) 0.0063(6) 0.0035(6)
C31 0.0243(8) 0.0261(8) 0.0314(8) 0.0052(6) 0.0000(6) 0.0052(6)
C32 0.0370(10) 0.0244(8) 0.0531(11) 0.0055(7) -0.0020(8) 0.0052(8)
C33 0.0466(12) 0.104(2) 0.0356(11) 0.0478(13) 0.0114(9) 0.0134(12)
C34 0.0262(9) 0.0311(10) 0.0985(18) -0.0015(8) 0.0081(10) -0.0052(10)
I1 0.041(7) 0.043(7) 0.048(7) 0.005(6) -0.002(5) -0.006(6)
I2 0.057(8) 0.045(7) 0.038(6) 0.008(6) -0.006(6) -0.016(5)

loop_
_atom_type_symbol
_atom_type_description
_atom_type_scat_dispersion_real
_atom_type_scat_dispersion_imag
_atom_type_scat_source
C C 0.0033 0.0016 'International Tables Vol C Tables 4.2.6.8 and 6.1.1.4'
H H 0.0000 0.0000 'International Tables Vol C Tables 4.2.6.8 and 6.1.1.4'
I I -0.4742 1.8119 'International Tables Vol C Tables 4.2.6.8 and 6.1.1.4'

loop_
_geom_angle_atom_site_label_1
_geom_angle_atom_site_label_2
_geom_angle_atom_site_label_3
_geom_angle_site_symmetry_1
_geom_angle_site_symmetry_3
_geom_angle
_geom_angle_publ_flag
C2 C1 C25 . . 122.55(13) ?
C2 C1 H1 . . 118.7 ?
C25 C1 H1 . . 118.7 ?
C1 C2 C3 . . 118.09(13) ?
C1 C2 C27 . . 122.66(13) ?
C3 C2 C27 . . 119.23(13) ?
C4 C3 C2 . . 120.89(14) ?
C4 C3 H3 . . 119.6 ?
C2 C3 H3 . . 119.6 ?
C3 C4 C26 . . 121.21(14) ?
C3 C4 H4 . . 119.4 ?
C26 C4 H4 . . 119.4 ?
C6 C5 C26 . . 119.82(15) ?
C6 C5 H5 . . 120.1 ?
C26 C5 H5 . . 120.1 ?
C5 C6 C24 . . 121.72(15) ?
C5 C6 H6 . . 119.1 ?
C24 C6 H6 . . 119.1 ?
C8 C7 C24 . . 120.51(15) ?
C8 C7 H7 . . 119.7 ?
C24 C7 H7 . . 119.7 ?
C7 C8 C22 . . 120.72(15) ?
C7 C8 H8 . . 119.6 ?
C22 C8 H8 . . 119.6 ?
C10 C9 C22 . . 121.15(15) ?
C10 C9 H9 . . 119.4 ?
C22 C9 H9 . . 119.4 ?
C9 C10 C20 . . 120.39(15) ?
C9 C10 H10 . . 119.8 ?
C20 C10 H10 . . 119.8 ?
C12 C11 C20 . . 121.58(14) ?
C12 C11 H11 . . 119.2 ?
C20 C11 H11 . . 119.2 ?
C11 C12 C18 . . 120.16(15) ?
C11 C12 H12 . . 119.9 ?
C18 C12 H12 . . 119.9 ?
C14 C13 C18 . . 121.44(14) ?
C14 C13 H13 . . 119.3 ?
C18 C13 H13 . . 119.3 ?
C13 C14 C15 . . 121.00(15) ?
C13 C14 H14 . . 119.5 ?
C15 C14 H14 . . 119.5 ?
C16 C15 C14 . . 117.70(14) ?
C16 C15 C31 . . 122.62(14) ?
C14 C15 C31 . . 119.68(14) ?
C15 C16 C17 . . 122.92(14) ?
C15 C16 H16 . . 118.5 ?
C17 C16 H16 . . 118.5 ?
C16 C17 C18 . . 117.88(13) ?
C16 C17 C19 . . 122.68(13) ?
C18 C17 C19 . . 119.27(13) ?
C13 C18 C17 . . 118.74(14) ?
C13 C18 C12 . . 121.57(14) ?
C17 C18 C12 . . 119.57(14) ?
C20 C19 C17 . . 117.04(13) ?
C20 C19 C21 . . 118.13(14) ?
C17 C19 C21 . . 124.65(13) ?
C19 C20 C10 . . 119.95(15) ?
C19 C20 C11 . . 119.89(14) ?
C10 C20 C11 . . 120.13(14) ?
C22 C21 C23 . . 116.96(14) ?
C22 C21 C19 . . 116.99(13) ?
C23 C21 C19 . . 126.05(13) ?
C8 C22 C9 . . 119.65(15) ?
C8 C22 C21 . . 120.47(15) ?
C9 C22 C21 . . 119.87(15) ?
C24 C23 C21 . . 118.35(13) ?
C24 C23 C25 . . 116.76(13) ?
C21 C23 C25 . . 124.69(13) ?
C23 C24 C7 . . 120.13(14) ?
C23 C24 C6 . . 119.97(14) ?
C7 C24 C6 . . 119.88(15) ?
C1 C25 C26 . . 117.86(13) ?
C1 C25 C23 . . 122.61(13) ?
C26 C25 C23 . . 119.35(13) ?
C4 C26 C25 . . 118.98(14) ?
C4 C26 C5 . . 121.02(14) ?
C25 C26 C5 . . 119.81(14) ?
C30 C27 C2 . . 112.57(12) ?
C30 C27 C28 . . 108.56(13) ?
C2 C27 C28 . . 108.50(12) ?
C30 C27 C29 . . 108.04(12) ?
C2 C27 C29 . . 109.45(12) ?
C28 C27 C29 . . 109.68(13) ?
C33 C31 C15 . . 112.31(13) ?
C33 C31 C32 . . 107.55(16) ?
C15 C31 C32 . . 109.06(13) ?
C33 C31 C34 . . 109.12(18) ?
C15 C31 C34 . . 109.81(13) ?
C32 C31 C34 . . 108.92(15) ?

loop_
_geom_bond_atom_site_label_1
_geom_bond_atom_site_label_2
_geom_bond_site_symmetry_2
_geom_bond_distance
_geom_bond_publ_flag
C1 C2 . 1.3802(19) ?
C1 C25 . 1.416(2) ?
C1 H1 . 0.9500 ?
C2 C3 . 1.419(2) ?
C2 C27 . 1.530(2) ?
C3 C4 . 1.363(2) ?
C3 H3 . 0.9500 ?
C4 C26 . 1.415(2) ?
C4 H4 . 0.9500 ?
C5 C6 . 1.352(2) ?
C5 C26 . 1.426(2) ?
C5 H5 . 0.9500 ?
C6 C24 . 1.427(2) ?
C6 H6 . 0.9500 ?
C7 C8 . 1.352(2) ?
C7 C24 . 1.421(2) ?
C7 H7 . 0.9500 ?
C8 C22 . 1.418(2) ?
C8 H8 . 0.9500 ?
C9 C10 . 1.349(2) ?
C9 C22 . 1.423(2) ?
C9 H9 . 0.9500 ?
C10 C20 . 1.423(2) ?
C10 H10 . 0.9500 ?
C11 C12 . 1.346(2) ?
C11 C20 . 1.426(2) ?
C11 H11 . 0.9500 ?
C12 C18 . 1.432(2) ?
C12 H12 . 0.9500 ?
C13 C14 . 1.366(2) ?
C13 C18 . 1.410(2) ?
C13 H13 . 0.9500 ?
C14 C15 . 1.417(2) ?
C14 H14 . 0.9500 ?
C15 C16 . 1.378(2) ?
C15 C31 . 1.526(2) ?
C16 C17 . 1.416(2) ?
C16 H16 . 0.9500 ?
C17 C18 . 1.419(2) ?
C17 C19 . 1.455(2) ?
C19 C20 . 1.416(2) ?
C19 C21 . 1.458(2) ?
C21 C22 . 1.424(2) ?
C21 C23 . 1.452(2) ?
C23 C24 . 1.416(2) ?
C23 C25 . 1.458(2) ?
C25 C26 . 1.418(2) ?
C27 C30 . 1.526(2) ?
C27 C28 . 1.535(2) ?
C27 C29 . 1.537(2) ?
C28 H28A . 0.9800 ?
C28 H28B . 0.9800 ?
C28 H28C . 0.9800 ?
C29 H29A . 0.9800 ?
C29 H29B . 0.9800 ?
C29 H29C . 0.9800 ?
C30 H30A . 0.9800 ?
C30 H30B . 0.9800 ?
C30 H30C . 0.9800 ?
C31 C33 . 1.522(3) ?
C31 C32 . 1.531(2) ?
C31 C34 . 1.531(2) ?
C32 H32A . 0.9800 ?
C32 H32B . 0.9800 ?
C32 H32C . 0.9800 ?
C33 H33A . 0.9800 ?
C33 H33B . 0.9800 ?
C33 H33C . 0.9800 ?
C34 H34A . 0.9800 ?
C34 H34B . 0.9800 ?
C34 H34C . 0.9800 ?

loop_
_geom_torsion_atom_site_label_1
_geom_torsion_atom_site_label_2
_geom_torsion_atom_site_label_3
_geom_torsion_atom_site_label_4
_geom_torsion_site_symmetry_1
_geom_torsion_site_symmetry_2
_geom_torsion_site_symmetry_3
_geom_torsion_site_symmetry_4
_geom_torsion
_geom_torsion_publ_flag
C25 C1 C2 C3 . . . . -0.5(2) ?
C25 C1 C2 C27 . . . . 177.57(13) ?
C1 C2 C3 C4 . . . . 3.6(2) ?
C27 C2 C3 C4 . . . . -174.54(14) ?
C2 C3 C4 C26 . . . . -1.0(2) ?
C26 C5 C6 C24 . . . . -7.9(3) ?
C24 C7 C8 C22 . . . . -8.2(3) ?
C22 C9 C10 C20 . . . . -9.5(2) ?
C20 C11 C12 C18 . . . . -6.6(2) ?
C18 C13 C14 C15 . . . . -1.7(2) ?
C13 C14 C15 C16 . . . . 3.7(2) ?
C13 C14 C15 C31 . . . . -176.75(14) ?
C14 C15 C16 C17 . . . . -0.5(2) ?
C31 C15 C16 C17 . . . . 179.90(13) ?
C15 C16 C17 C18 . . . . -4.4(2) ?
C15 C16 C17 C19 . . . . -179.67(13) ?
C14 C13 C18 C17 . . . . -3.4(2) ?
C14 C13 C18 C12 . . . . 172.68(14) ?
C16 C17 C18 C13 . . . . 6.2(2) ?
C19 C17 C18 C13 . . . . -178.32(13) ?
C16 C17 C18 C12 . . . . -169.89(13) ?
C19 C17 C18 C12 . . . . 5.6(2) ?
C11 C12 C18 C13 . . . . -169.70(15) ?
C11 C12 C18 C17 . . . . 6.3(2) ?
C16 C17 C19 C20 . . . . 158.54(13) ?
C18 C17 C19 C20 . . . . -16.68(19) ?
C16 C17 C19 C21 . . . . -16.4(2) ?
C18 C17 C19 C21 . . . . 168.36(13) ?
C17 C19 C20 C10 . . . . -161.40(14) ?
C21 C19 C20 C10 . . . . 13.9(2) ?
C17 C19 C20 C11 . . . . 16.6(2) ?
C21 C19 C20 C11 . . . . -168.11(13) ?
C9 C10 C20 C19 . . . . 1.9(2) ?
C9 C10 C20 C11 . . . . -176.10(15) ?
C12 C11 C20 C19 . . . . -5.2(2) ?
C12 C11 C20 C10 . . . . 172.80(15) ?
C20 C19 C21 C22 . . . . -21.8(2) ?
C17 C19 C21 C22 . . . . 153.08(14) ?
C20 C19 C21 C23 . . . . 157.73(14) ?
C17 C19 C21 C23 . . . . -27.4(2) ?
C7 C8 C22 C9 . . . . 178.70(15) ?
C7 C8 C22 C21 . . . . -0.1(2) ?
C10 C9 C22 C8 . . . . -178.02(16) ?
C10 C9 C22 C21 . . . . 0.8(2) ?
C23 C21 C22 C8 . . . . 14.0(2) ?
C19 C21 C22 C8 . . . . -166.41(14) ?
C23 C21 C22 C9 . . . . -164.78(14) ?
C19 C21 C22 C9 . . . . 14.8(2) ?
C22 C21 C23 C24 . . . . -19.8(2) ?
C19 C21 C23 C24 . . . . 160.67(14) ?
C22 C21 C23 C25 . . . . 154.85(14) ?
C19 C21 C23 C25 . . . . -24.7(2) ?
C21 C23 C24 C7 . . . . 12.3(2) ?
C25 C23 C24 C7 . . . . -162.75(14) ?
C21 C23 C24 C6 . . . . -169.43(14) ?
C25 C23 C24 C6 . . . . 15.5(2) ?
C8 C7 C24 C23 . . . . 1.9(2) ?
C8 C7 C24 C6 . . . . -176.40(16) ?
C5 C6 C24 C23 . . . . -2.9(3) ?
C5 C6 C24 C7 . . . . 175.34(17) ?
C2 C1 C25 C26 . . . . -5.0(2) ?
C2 C1 C25 C23 . . . . 180.00(14) ?
C24 C23 C25 C1 . . . . 157.25(14) ?
C21 C23 C25 C1 . . . . -17.4(2) ?
C24 C23 C25 C26 . . . . -17.7(2) ?
C21 C23 C25 C26 . . . . 167.60(14) ?
C3 C4 C26 C25 . . . . -4.6(2) ?
C3 C4 C26 C5 . . . . 170.40(16) ?
C1 C25 C26 C4 . . . . 7.4(2) ?
C23 C25 C26 C4 . . . . -177.39(14) ?
C1 C25 C26 C5 . . . . -167.65(15) ?
C23 C25 C26 C5 . . . . 7.5(2) ?
C6 C5 C26 C4 . . . . -169.49(17) ?
C6 C5 C26 C25 . . . . 5.5(3) ?
C1 C2 C27 C30 . . . . 6.0(2) ?
C3 C2 C27 C30 . . . . -175.89(13) ?
C1 C2 C27 C28 . . . . -114.14(15) ?
C3 C2 C27 C28 . . . . 63.93(17) ?
C1 C2 C27 C29 . . . . 126.20(15) ?
C3 C2 C27 C29 . . . . -55.72(17) ?
C16 C15 C31 C33 . . . . -2.6(2) ?
C14 C15 C31 C33 . . . . 177.84(17) ?
C16 C15 C31 C32 . . . . 116.52(16) ?
C14 C15 C31 C32 . . . . -63.04(18) ?
C16 C15 C31 C34 . . . . -124.20(17) ?
C14 C15 C31 C34 . . . . 56.24(19) ?
